data_7037417
loop_
_publ_author_name
'van Dijkman, Thomas F.'
'Siegler, Maxime A.'
'Bouwman, Elisabeth'

_publ_section_title
;
 Highly tunable fluorinated trispyrazolylborates
 [HB(3-CF3-5-{4-RPh}pz)3](-) (R = NO2, CF3, Cl, F, H, OMe and NMe2) and
 their copper(i) complexes.
;
_journal_issue 48
_journal_name_full 'Dalton transactions (Cambridge, England : 2003)'
_journal_page_first 21109
_journal_page_last 21123
_journal_paper_doi 10.1039/c5dt04006j
_journal_volume 44
_journal_year 2015
_chemical_formula_moiety 'C32 H20 B Cl3 Cu F9 N6'
_chemical_formula_sum 'C32 H20 B Cl3 Cu F9 N6'
_chemical_formula_weight 840.24
_space_group_crystal_system orthorhombic
_space_group_IT_number 29
_space_group_name_Hall 'P 2c -2ac'
_space_group_name_H-M_alt 'P c a 21'
_symmetry_space_group_name_Hall 'P 2c -2ac'
_symmetry_space_group_name_H-M 'P c a 21'
_atom_sites_solution_hydrogens mixed
_atom_sites_solution_primary direct
_atom_sites_solution_secondary difmap
_audit_creation_method SHELXL-2014/7
_audit_update_record
;
2015-10-08 deposited with the CCDC.
2015-11-12 downloaded from the CCDC.
;
_cell_angle_alpha 90
_cell_angle_beta 90
_cell_angle_gamma 90
_cell_formula_units_Z 8
_cell_length_a 17.33337(13)
_cell_length_b 14.29443(11)
_cell_length_c 27.03970(18)
_cell_measurement_reflns_used 26794
_cell_measurement_temperature 110(2)
_cell_measurement_theta_max 72.01
_cell_measurement_theta_min 3.02
_cell_volume 6699.64(8)
_computing_cell_refinement
;
CrysAlisPro, Agilent Technologies,
Version 1.171.36.32 (release 02-08-2013 CrysAlis171 .NET)
(compiled Aug  2 2013,16:46:58)
;
_computing_data_collection
;
CrysAlisPro, Agilent Technologies,
Version 1.171.36.32 (release 02-08-2013 CrysAlis171 .NET)
(compiled Aug  2 2013,16:46:58)
;
_computing_data_reduction
;
CrysAlisPro, Agilent Technologies,
Version 1.171.36.32 (release 02-08-2013 CrysAlis171 .NET)
(compiled Aug  2 2013,16:46:58)
;
_computing_molecular_graphics 'SHELXTL v6.10 (Sheldrick, 2008)'
_computing_publication_material 'SHELXTL v6.10 (Sheldrick, 2008)'
_computing_structure_refinement 'SHELXL-2014/7 (Sheldrick, 2008)'
_computing_structure_solution 'SHELXS-2014/7 (Sheldrick, 2008)'
_diffrn_ambient_temperature 110(2)
_diffrn_measured_fraction_theta_full 0.999
_diffrn_measured_fraction_theta_max 0.999
_diffrn_measurement_device_type 'SuperNova, Dual, Cu at zero, Atlas'
_diffrn_measurement_method '\w scans'
_diffrn_radiation_monochromator mirror
_diffrn_radiation_source 'SuperNova (Cu) X-ray Source'
_diffrn_radiation_type CuK\a
_diffrn_radiation_wavelength 1.54178
_diffrn_reflns_av_R_equivalents 0.0226
_diffrn_reflns_av_unetI/netI 0.0199
_diffrn_reflns_laue_measured_fraction_full 0.999
_diffrn_reflns_laue_measured_fraction_max 0.999
_diffrn_reflns_limit_h_max 21
_diffrn_reflns_limit_h_min -21
_diffrn_reflns_limit_k_max 14
_diffrn_reflns_limit_k_min -17
_diffrn_reflns_limit_l_max 33
_diffrn_reflns_limit_l_min -33
_diffrn_reflns_number 46386
_diffrn_reflns_point_group_measured_fraction_full 1.000
_diffrn_reflns_point_group_measured_fraction_max 1.000
_diffrn_reflns_theta_full 67.679
_diffrn_reflns_theta_max 71.895
_diffrn_reflns_theta_min 3.091
_exptl_absorpt_coefficient_mu 3.898
_exptl_absorpt_correction_T_max 0.700
_exptl_absorpt_correction_T_min 0.492
_exptl_absorpt_correction_type analytical
_exptl_absorpt_process_details
;
CrysAlisPro, Agilent Technologies,
Version 1.171.36.32 (release 02-08-2013 CrysAlis171 .NET)
(compiled Aug  2 2013,16:46:58)
Analytical numeric absorption correction using a multifaceted crystal
            model based on expressions derived by R.C. Clark & J.S. Reid.
(Clark, R. C. & Reid, J. S. (1995). Acta Cryst. A51, 887-897)
;
_exptl_crystal_colour colorless
_exptl_crystal_density_diffrn 1.666
_exptl_crystal_description block
_exptl_crystal_F_000 3360
_exptl_crystal_size_max 0.29
_exptl_crystal_size_mid 0.23
_exptl_crystal_size_min 0.12
_refine_diff_density_max 0.570
_refine_diff_density_min -0.359
_refine_diff_density_rms 0.060
_refine_ls_abs_structure_details
;
 Refined as an inversion twin.
;
_refine_ls_abs_structure_Flack 0.510(14)
_refine_ls_extinction_method none
_refine_ls_goodness_of_fit_ref 1.039
_refine_ls_hydrogen_treatment mixed
_refine_ls_matrix_type full
_refine_ls_number_parameters 987
_refine_ls_number_reflns 12949
_refine_ls_number_restraints 74
_refine_ls_restrained_S_all 1.038
_refine_ls_R_factor_all 0.0353
_refine_ls_R_factor_gt 0.0342
_refine_ls_shift/su_max 0.003
_refine_ls_shift/su_mean 0.000
_refine_ls_structure_factor_coef Fsqd
_refine_ls_weighting_details 'w=1/[\s^2^(Fo^2^)+(0.0545P)^2^+4.0988P] where P=(Fo^2^+2Fc^2^)/3'
_refine_ls_weighting_scheme calc
_refine_ls_wR_factor_gt 0.0938
_refine_ls_wR_factor_ref 0.0947
_reflns_Friedel_coverage 0.955
_reflns_friedel_fraction_full 1.000
_reflns_friedel_fraction_max 1.000
_reflns_number_gt 12576
_reflns_number_total 12949
_reflns_threshold_expression 'I > 2\s(I)'
_cod_data_source_file c5dt04006j2.cif
_cod_data_source_block 5c
_cod_depositor_comments 'Adding full bibliography for 7037416--7037425.cif.'
_cod_database_code 7037417
_shelx_shelxl_version_number 2014/7
_shelx_space_group_comment
;
The symmetry employed for this shelxl refinement is uniquely defined
by the following loop, which should always be used as a source of
symmetry information in preference to the above space-group names.
They are only intended as comments.
;

loop_
_space_group_symop_operation_xyz
'x, y, z'
'-x, -y, z+1/2'
'x+1/2, -y, z'
'-x+1/2, y, z+1/2'

loop_
_atom_site_label
_atom_site_type_symbol
_atom_site_fract_x
_atom_site_fract_y
_atom_site_fract_z
_atom_site_U_iso_or_equiv
_atom_site_adp_type
_atom_site_occupancy
_atom_site_site_symmetry_order
_atom_site_calc_flag
_atom_site_refinement_flags_posn
_atom_site_refinement_flags_adp
_atom_site_refinement_flags_occupancy
_atom_site_disorder_assembly
_atom_site_disorder_group
Cu1 Cu 0.39796(4) 0.50595(4) 0.31826(2) 0.02377(15) Uani 1 1 d D . . . .
Cl1 Cl 0.52435(8) 0.29254(9) -0.01374(4) 0.0461(3) Uani 1 1 d . . . . .
Cl2 Cl 0.52098(9) 0.66365(11) -0.01803(4) 0.0540(3) Uani 1 1 d . . . . .
Cl3 Cl 0.28536(9) 0.44428(14) -0.03143(5) 0.0643(4) Uani 1 1 d . . . . .
C1 C 0.4087(7) 0.5325(8) 0.3913(3) 0.0360(16) Uani 0.502(7) 1 d D U P A 1
H1A H 0.4635(11) 0.532(4) 0.3934(10) 0.043 Uiso 0.502(7) 1 d D U P A 1
H1B H 0.384(3) 0.592(2) 0.3933(11) 0.043 Uiso 0.502(7) 1 d D U P A 1
C2 C 0.3662(6) 0.4573(7) 0.3860(3) 0.0361(15) Uani 0.502(7) 1 d D U P A 1
H2A H 0.387(3) 0.3959(19) 0.3839(11) 0.043 Uiso 0.502(7) 1 d D U P A 1
H2B H 0.3113(10) 0.455(4) 0.3838(11) 0.043 Uiso 0.502(7) 1 d D U P A 1
C1' C 0.3639(7) 0.5539(7) 0.3861(3) 0.0360(16) Uani 0.498(7) 1 d D U P A 2
H1C H 0.384(3) 0.6157(18) 0.3830(11) 0.043 Uiso 0.498(7) 1 d D U P A 2
H1D H 0.3089(10) 0.553(4) 0.3836(11) 0.043 Uiso 0.498(7) 1 d D U P A 2
C2' C 0.4115(7) 0.4839(9) 0.3929(3) 0.0361(15) Uani 0.498(7) 1 d D U P A 2
H2C H 0.4661(11) 0.487(4) 0.3953(10) 0.043 Uiso 0.498(7) 1 d D U P A 2
H2D H 0.388(3) 0.424(2) 0.3958(11) 0.043 Uiso 0.498(7) 1 d D U P A 2
C13 C 0.4995(2) 0.3276(3) 0.28591(16) 0.0224(8) Uani 1 1 d . . . . .
C14 C 0.5251(2) 0.2877(3) 0.24146(16) 0.0236(8) Uani 1 1 d . . . . .
H14 H 0.5540 0.2318 0.2371 0.028 Uiso 1 1 calc R U . . .
C15 C 0.4985(2) 0.3481(3) 0.20541(15) 0.0204(7) Uani 1 1 d . . . . .
C23 C 0.4916(2) 0.6859(3) 0.28254(16) 0.0225(8) Uani 1 1 d . . . . .
C24 C 0.5198(2) 0.7204(3) 0.23744(16) 0.0248(8) Uani 1 1 d . . . . .
H24 H 0.5521 0.7732 0.2322 0.030 Uiso 1 1 calc R U . . .
C25 C 0.4897(2) 0.6602(3) 0.20244(16) 0.0220(8) Uani 1 1 d . . . . .
C33 C 0.2275(2) 0.4910(3) 0.26588(18) 0.0227(9) Uani 1 1 d . . . . .
C34 C 0.1998(2) 0.4854(3) 0.21800(18) 0.0247(9) Uani 1 1 d . . . . .
H34 H 0.1475 0.4822 0.2076 0.030 Uiso 1 1 calc R U . . .
C35 C 0.2649(2) 0.4855(3) 0.18873(16) 0.0198(8) Uani 1 1 d . . . . .
C131 C 0.5154(2) 0.2921(3) 0.33626(16) 0.0245(8) Uani 1 1 d . . . . .
C151 C 0.5058(2) 0.3378(3) 0.15120(16) 0.0218(8) Uani 1 1 d . . . . .
C152 C 0.5307(2) 0.4095(3) 0.12053(15) 0.0249(8) Uani 1 1 d . . . . .
H152 H 0.5441 0.4684 0.1344 0.030 Uiso 1 1 calc R U . . .
C153 C 0.5363(2) 0.3959(3) 0.06975(16) 0.0288(8) Uani 1 1 d . . . . .
H153 H 0.5525 0.4454 0.0487 0.035 Uiso 1 1 calc R U . . .
C154 C 0.5180(2) 0.3095(3) 0.05036(15) 0.0283(8) Uani 1 1 d . . . . .
C155 C 0.4937(3) 0.2366(3) 0.07988(16) 0.0310(9) Uani 1 1 d . . . . .
H155 H 0.4811 0.1776 0.0659 0.037 Uiso 1 1 calc R U . . .
C156 C 0.4879(2) 0.2511(3) 0.13035(15) 0.0272(8) Uani 1 1 d . . . . .
H156 H 0.4715 0.2013 0.1511 0.033 Uiso 1 1 calc R U . . .
C231 C 0.5061(2) 0.7261(3) 0.33221(17) 0.0266(9) Uani 1 1 d . . . . .
C251 C 0.4967(2) 0.6637(3) 0.14821(15) 0.0218(8) Uani 1 1 d . . . . .
C252 C 0.4320(2) 0.6608(3) 0.11768(16) 0.0280(8) Uani 1 1 d . . . . .
H252 H 0.3820 0.6585 0.1320 0.034 Uiso 1 1 calc R U . . .
C253 C 0.4396(3) 0.6611(3) 0.06690(17) 0.0333(9) Uani 1 1 d . . . . .
H253 H 0.3953 0.6584 0.0463 0.040 Uiso 1 1 calc R U . . .
C254 C 0.5125(3) 0.6655(3) 0.04640(17) 0.0335(10) Uani 1 1 d . . . . .
C255 C 0.5775(3) 0.6710(3) 0.07490(17) 0.0337(9) Uani 1 1 d . . . . .
H255 H 0.6270 0.6751 0.0600 0.040 Uiso 1 1 calc R U . . .
C256 C 0.5699(2) 0.6704(3) 0.12604(15) 0.0268(8) Uani 1 1 d . . . . .
H256 H 0.6146 0.6746 0.1462 0.032 Uiso 1 1 calc R U . . .
C331 C 0.1807(3) 0.4893(3) 0.3121(2) 0.0274(9) Uani 1 1 d . . . . .
C351 C 0.2705(2) 0.4753(3) 0.13412(15) 0.0222(7) Uani 1 1 d . . . . .
C352 C 0.3138(2) 0.4031(3) 0.11281(15) 0.0277(8) Uani 1 1 d . . . . .
H352 H 0.3405 0.3602 0.1335 0.033 Uiso 1 1 calc R U . . .
C353 C 0.3182(2) 0.3939(3) 0.06224(17) 0.0317(9) Uani 1 1 d . . . . .
H353 H 0.3486 0.3456 0.0480 0.038 Uiso 1 1 calc R U . . .
C354 C 0.2781(3) 0.4552(4) 0.03252(16) 0.0359(10) Uani 1 1 d . . . . .
C355 C 0.2325(3) 0.5255(4) 0.05213(18) 0.0354(10) Uani 1 1 d . . . . .
H355 H 0.2040 0.5662 0.0312 0.043 Uiso 1 1 calc R U . . .
C356 C 0.2295(2) 0.5348(3) 0.10345(16) 0.0284(9) Uani 1 1 d . . . . .
H356 H 0.1988 0.5829 0.1176 0.034 Uiso 1 1 calc R U . . .
B1 B 0.4132(3) 0.5014(3) 0.2051(2) 0.0192(10) Uani 1 1 d . . . . .
H1 H 0.420(3) 0.501(3) 0.164(2) 0.023 Uiso 1 1 d . U . . .
N11 N 0.45865(16) 0.4182(2) 0.22834(13) 0.0185(6) Uani 1 1 d . . . . .
N12 N 0.45942(18) 0.4054(2) 0.27802(12) 0.0190(6) Uani 1 1 d . . . . .
N21 N 0.44706(17) 0.5940(2) 0.22663(12) 0.0181(6) Uani 1 1 d . . . . .
N22 N 0.44830(18) 0.6102(2) 0.27600(12) 0.0193(6) Uani 1 1 d . . . . .
N31 N 0.32744(19) 0.4922(2) 0.21887(13) 0.0177(7) Uani 1 1 d . . . . .
N32 N 0.3044(2) 0.4959(2) 0.26704(15) 0.0207(7) Uani 1 1 d . . . . .
F11 F 0.56832(18) 0.2249(2) 0.33506(11) 0.0445(7) Uani 1 1 d . . . . .
F12 F 0.54017(16) 0.3572(2) 0.36737(9) 0.0337(6) Uani 1 1 d . . . . .
F13 F 0.45183(16) 0.2550(2) 0.35781(11) 0.0428(7) Uani 1 1 d . . . . .
F21 F 0.55505(17) 0.7974(2) 0.32983(11) 0.0429(7) Uani 1 1 d . . . . .
F22 F 0.44095(16) 0.7595(2) 0.35337(11) 0.0441(7) Uani 1 1 d . . . . .
F23 F 0.53456(17) 0.6650(2) 0.36440(10) 0.0361(6) Uani 1 1 d . . . . .
F31 F 0.10722(16) 0.4864(2) 0.30304(14) 0.0400(7) Uani 1 1 d . . . . .
F32 F 0.19728(19) 0.4160(3) 0.34060(13) 0.0573(10) Uani 1 1 d . . . . .
F33 F 0.19317(19) 0.5649(3) 0.34026(13) 0.0568(10) Uani 1 1 d . . . . .
Cu2 Cu 0.65506(3) -0.00068(4) 0.23000(2) 0.02217(15) Uani 1 1 d . . . . .
Cl4 Cl 0.76983(8) 0.21017(9) 0.56091(4) 0.0465(3) Uani 1 1 d . . . . .
Cl5 Cl 0.74648(9) -0.15301(10) 0.57095(4) 0.0512(3) Uani 1 1 d . . . . .
Cl6 Cl 0.53172(9) 0.04840(12) 0.58022(5) 0.0581(4) Uani 1 1 d . . . . .
C3 C 0.6208(3) -0.0575(4) 0.16437(18) 0.0362(10) Uani 1 1 d D . . . .
H3A H 0.5721(17) -0.085(4) 0.172(2) 0.043 Uiso 1 1 d D U . . .
H3B H 0.661(2) -0.101(2) 0.156(2) 0.043 Uiso 1 1 d D U . . .
C4 C 0.6312(4) 0.0348(4) 0.1587(2) 0.0516(15) Uani 1 1 d D . . . .
H4A H 0.591(2) 0.079(3) 0.163(2) 0.062 Uiso 1 1 d D U . . .
H4B H 0.6780(18) 0.058(3) 0.146(2) 0.062 Uiso 1 1 d D U . . .
C43 C 0.7420(2) 0.1854(3) 0.26129(16) 0.0224(8) Uani 1 1 d . . . . .
C44 C 0.7672(2) 0.2262(3) 0.30457(16) 0.0228(8) Uani 1 1 d . . . . .
H44 H 0.7948 0.2832 0.3083 0.027 Uiso 1 1 calc R U . . .
C45 C 0.7436(2) 0.1659(3) 0.34111(16) 0.0215(8) Uani 1 1 d . . . . .
C53 C 0.7522(2) -0.1745(3) 0.27009(15) 0.0192(7) Uani 1 1 d . . . . .
C54 C 0.7744(2) -0.2094(3) 0.31550(16) 0.0225(8) Uani 1 1 d . . . . .
H54 H 0.8057 -0.2626 0.3219 0.027 Uiso 1 1 calc R U . . .
C55 C 0.7410(2) -0.1496(3) 0.34987(16) 0.0215(8) Uani 1 1 d . . . . .
C63 C 0.4790(3) 0.0002(2) 0.28264(17) 0.0211(8) Uani 1 1 d . . . . .
C64 C 0.4499(2) 0.0072(3) 0.33048(18) 0.0232(9) Uani 1 1 d . . . . .
H64 H 0.3973 0.0067 0.3405 0.028 Uiso 1 1 calc R U . . .
C65 C 0.5149(2) 0.0150(3) 0.36031(18) 0.0227(8) Uani 1 1 d . . . . .
C431 C 0.7535(2) 0.2218(3) 0.20979(16) 0.0234(8) Uani 1 1 d . . . . .
C451 C 0.7527(2) 0.1751(3) 0.39530(16) 0.0216(8) Uani 1 1 d . . . . .
C452 C 0.7810(2) 0.1028(3) 0.42514(15) 0.0250(8) Uani 1 1 d . . . . .
H452 H 0.7971 0.0458 0.4103 0.030 Uiso 1 1 calc R U . . .
C453 C 0.7858(2) 0.1130(3) 0.47579(16) 0.0281(8) Uani 1 1 d . . . . .
H453 H 0.8042 0.0630 0.4957 0.034 Uiso 1 1 calc R U . . .
C454 C 0.7636(3) 0.1974(3) 0.49741(16) 0.0301(9) Uani 1 1 d . . . . .
C455 C 0.7355(2) 0.2701(3) 0.46834(16) 0.0311(9) Uani 1 1 d . . . . .
H455 H 0.7200 0.3273 0.4832 0.037 Uiso 1 1 calc R U . . .
C456 C 0.7303(2) 0.2589(3) 0.41774(15) 0.0269(8) Uani 1 1 d . . . . .
H456 H 0.7114 0.3088 0.3979 0.032 Uiso 1 1 calc R U . . .
C531 C 0.7709(2) -0.2146(3) 0.22048(17) 0.0244(8) Uani 1 1 d . . . . .
C551 C 0.7425(2) -0.1530(3) 0.40411(16) 0.0231(8) Uani 1 1 d . . . . .
C552 C 0.6739(2) -0.1508(3) 0.43146(15) 0.0260(8) Uani 1 1 d . . . . .
H552 H 0.6258 -0.1489 0.4147 0.031 Uiso 1 1 calc R U . . .
C553 C 0.6753(3) -0.1513(3) 0.48267(16) 0.0321(9) Uani 1 1 d . . . . .
H553 H 0.6285 -0.1492 0.5009 0.038 Uiso 1 1 calc R U . . .
C554 C 0.7456(3) -0.1550(3) 0.50694(16) 0.0312(9) Uani 1 1 d . . . . .
C555 C 0.8140(3) -0.1589(3) 0.48083(17) 0.0341(9) Uani 1 1 d . . . . .
H555 H 0.8618 -0.1621 0.4979 0.041 Uiso 1 1 calc R U . . .
C556 C 0.8127(2) -0.1581(3) 0.42975(16) 0.0287(8) Uani 1 1 d . . . . .
H556 H 0.8598 -0.1611 0.4118 0.034 Uiso 1 1 calc R U . . .
C631 C 0.4337(3) -0.0082(3) 0.23557(19) 0.0260(9) Uani 1 1 d . . . . .
C651 C 0.5191(2) 0.0249(3) 0.41391(15) 0.0232(8) Uani 1 1 d . . . . .
C652 C 0.5617(2) 0.0964(3) 0.43650(15) 0.0267(8) Uani 1 1 d . . . . .
H652 H 0.5883 0.1404 0.4164 0.032 Uiso 1 1 calc R U . . .
C653 C 0.5659(3) 0.1043(3) 0.48740(16) 0.0336(9) Uani 1 1 d . . . . .
H653 H 0.5962 0.1521 0.5022 0.040 Uiso 1 1 calc R U . . .
C654 C 0.5248(3) 0.0411(4) 0.51663(17) 0.0350(10) Uani 1 1 d . . . . .
C655 C 0.4799(3) -0.0275(4) 0.49488(18) 0.0343(10) Uani 1 1 d . . . . .
H655 H 0.4508 -0.0690 0.5150 0.041 Uiso 1 1 calc R U . . .
C656 C 0.4772(2) -0.0361(3) 0.44413(16) 0.0269(8) Uani 1 1 d . . . . .
H656 H 0.4466 -0.0838 0.4295 0.032 Uiso 1 1 calc R U . . .
B2 B 0.6641(3) 0.0085(3) 0.34275(19) 0.0182(9) Uani 1 1 d . . . . .
H2 H 0.672(3) 0.010(3) 0.384(2) 0.022 Uiso 1 1 d . U . . .
N41 N 0.70635(17) 0.0930(2) 0.31933(13) 0.0187(6) Uani 1 1 d . . . . .
N42 N 0.70447(17) 0.1054(2) 0.26937(12) 0.0192(6) Uani 1 1 d . . . . .
N51 N 0.70140(17) -0.0832(2) 0.32400(12) 0.0185(6) Uani 1 1 d . . . . .
N52 N 0.70707(17) -0.0990(2) 0.27468(12) 0.0186(6) Uani 1 1 d . . . . .
N61 N 0.5777(2) 0.0110(2) 0.32950(13) 0.0188(7) Uani 1 1 d . . . . .
N62 N 0.5559(2) 0.0024(2) 0.28162(15) 0.0194(7) Uani 1 1 d . . . . .
F41 F 0.79598(18) 0.29963(19) 0.21043(11) 0.0418(7) Uani 1 1 d . . . . .
F42 F 0.78962(15) 0.16116(18) 0.18016(9) 0.0312(6) Uani 1 1 d . . . . .
F43 F 0.68713(16) 0.2435(2) 0.18662(10) 0.0390(6) Uani 1 1 d . . . . .
F51 F 0.82679(17) -0.2778(2) 0.22425(11) 0.0431(7) Uani 1 1 d . . . . .
F52 F 0.71051(15) -0.2567(2) 0.19947(11) 0.0388(6) Uani 1 1 d . . . . .
F53 F 0.79491(16) -0.14981(19) 0.18788(10) 0.0337(6) Uani 1 1 d . . . . .
F61 F 0.35863(16) -0.00479(18) 0.24475(14) 0.0356(7) Uani 1 1 d . . . . .
F62 F 0.44958(17) 0.0593(2) 0.20342(11) 0.0470(8) Uani 1 1 d . . . . .
F63 F 0.44616(18) -0.0882(2) 0.21162(13) 0.0514(8) Uani 1 1 d . . . . .

loop_
_atom_site_aniso_label
_atom_site_aniso_U_11
_atom_site_aniso_U_22
_atom_site_aniso_U_33
_atom_site_aniso_U_23
_atom_site_aniso_U_13
_atom_site_aniso_U_12
Cu1 0.0275(3) 0.0263(3) 0.0176(3) -0.0010(2) 0.0024(2) -0.0023(2)
Cl1 0.0703(8) 0.0459(6) 0.0219(5) -0.0046(5) 0.0066(5) -0.0081(6)
Cl2 0.0771(9) 0.0636(8) 0.0212(5) 0.0016(5) 0.0098(5) 0.0021(7)
Cl3 0.0672(9) 0.1031(13) 0.0225(5) 0.0019(6) -0.0039(5) 0.0191(9)
C1 0.053(4) 0.039(4) 0.016(3) -0.003(2) 0.003(3) -0.006(4)
C2 0.049(4) 0.047(4) 0.013(3) 0.004(3) 0.004(3) 0.007(4)
C1' 0.053(4) 0.039(4) 0.016(3) -0.003(2) 0.003(3) -0.006(4)
C2' 0.049(4) 0.047(4) 0.013(3) 0.004(3) 0.004(3) 0.007(4)
C13 0.0190(18) 0.0235(19) 0.025(2) 0.0000(15) 0.0009(14) 0.0013(15)
C14 0.0216(17) 0.0209(18) 0.028(2) 0.0004(15) 0.0017(15) 0.0052(14)
C15 0.0189(16) 0.0192(18) 0.0230(18) 0.0012(14) -0.0007(14) 0.0009(14)
C23 0.0217(18) 0.0208(18) 0.0250(19) 0.0008(16) -0.0010(14) 0.0014(15)
C24 0.0279(19) 0.0212(19) 0.026(2) 0.0011(15) -0.0010(15) -0.0046(15)
C25 0.0250(19) 0.0175(18) 0.0235(19) -0.0008(14) 0.0011(15) -0.0021(15)
C33 0.0160(18) 0.0204(19) 0.032(2) -0.0019(14) 0.0033(18) 0.0005(13)
C34 0.0174(18) 0.0226(18) 0.034(3) -0.0024(16) -0.0038(16) 0.0023(14)
C35 0.0162(18) 0.0181(17) 0.025(2) 0.0042(15) -0.0040(15) -0.0012(14)
C131 0.0219(17) 0.0199(18) 0.032(2) 0.0049(15) -0.0004(16) 0.0004(15)
C151 0.0207(17) 0.0200(18) 0.025(2) -0.0018(15) 0.0000(14) 0.0034(14)
C152 0.0199(17) 0.0246(19) 0.030(2) -0.0020(16) 0.0033(15) -0.0020(14)
C153 0.0287(19) 0.028(2) 0.030(2) 0.0006(16) 0.0062(16) -0.0006(16)
C154 0.032(2) 0.032(2) 0.0208(19) -0.0017(16) 0.0021(15) 0.0002(17)
C155 0.040(2) 0.0225(19) 0.031(2) -0.0065(16) 0.0032(17) -0.0013(17)
C156 0.030(2) 0.0199(18) 0.032(2) 0.0023(15) 0.0015(16) 0.0016(15)
C231 0.0259(19) 0.0235(19) 0.031(2) -0.0031(16) -0.0030(16) -0.0014(15)
C251 0.0295(19) 0.0159(17) 0.0200(19) 0.0023(14) 0.0001(15) -0.0027(15)
C252 0.0250(19) 0.030(2) 0.028(2) 0.0055(16) 0.0001(16) 0.0021(15)
C253 0.037(2) 0.035(2) 0.028(2) 0.0024(17) -0.0057(17) 0.0007(18)
C254 0.050(3) 0.029(2) 0.022(2) 0.0041(17) 0.0043(18) 0.0028(19)
C255 0.035(2) 0.029(2) 0.037(2) 0.0056(18) 0.0101(18) -0.0030(17)
C256 0.0255(19) 0.0242(18) 0.031(2) 0.0020(15) 0.0001(15) -0.0029(15)
C331 0.022(2) 0.027(2) 0.033(3) -0.0046(16) 0.0029(18) -0.0004(15)
C351 0.0188(17) 0.0228(17) 0.025(2) 0.0011(16) -0.0033(15) -0.0050(15)
C352 0.0258(19) 0.028(2) 0.029(2) -0.0028(16) -0.0058(15) 0.0002(16)
C353 0.0267(19) 0.036(2) 0.032(2) -0.0064(17) -0.0039(16) 0.0026(17)
C354 0.032(2) 0.055(3) 0.021(2) 0.0019(18) -0.0030(16) -0.003(2)
C355 0.025(2) 0.047(3) 0.034(2) 0.013(2) -0.0067(17) 0.003(2)
C356 0.0210(18) 0.032(2) 0.032(2) 0.0045(17) -0.0028(15) 0.0015(16)
B1 0.018(2) 0.016(2) 0.024(3) 0.0004(14) -0.0033(19) -0.0002(14)
N11 0.0179(13) 0.0211(15) 0.0165(15) -0.0012(12) 0.0009(12) -0.0005(11)
N12 0.0195(14) 0.0196(16) 0.0178(16) 0.0012(12) -0.0016(11) 0.0031(12)
N21 0.0169(13) 0.0206(15) 0.0166(15) 0.0001(12) 0.0015(12) 0.0002(11)
N22 0.0200(14) 0.0181(15) 0.0197(16) -0.0021(12) -0.0010(12) -0.0033(12)
N31 0.0160(15) 0.0188(15) 0.0184(18) -0.0015(11) -0.0006(13) 0.0000(11)
N32 0.0196(16) 0.0212(18) 0.0211(19) -0.0005(11) 0.0018(14) -0.0007(11)
F11 0.0556(17) 0.0440(16) 0.0338(14) 0.0102(12) 0.0011(12) 0.0283(13)
F12 0.0435(14) 0.0342(14) 0.0235(12) 0.0038(10) -0.0050(10) -0.0052(11)
F13 0.0329(13) 0.0560(18) 0.0394(15) 0.0239(13) -0.0028(11) -0.0160(13)
F21 0.0556(16) 0.0376(15) 0.0355(14) -0.0087(11) -0.0018(12) -0.0254(13)
F22 0.0321(13) 0.0591(19) 0.0412(15) -0.0273(14) -0.0034(11) 0.0113(13)
F23 0.0486(15) 0.0347(14) 0.0249(13) -0.0040(11) -0.0088(11) 0.0032(12)
F31 0.0193(12) 0.0538(17) 0.047(2) -0.0045(13) 0.0093(12) -0.0020(11)
F32 0.0541(18) 0.070(2) 0.0477(18) 0.0287(16) 0.0277(15) 0.0285(16)
F33 0.0536(18) 0.065(2) 0.0521(19) -0.0378(17) 0.0274(15) -0.0309(16)
Cu2 0.0268(3) 0.0211(3) 0.0186(3) 0.00061(19) -0.0020(2) -0.0018(2)
Cl4 0.0698(8) 0.0464(7) 0.0232(5) -0.0035(4) -0.0051(5) 0.0080(6)
Cl5 0.0731(8) 0.0598(8) 0.0206(5) 0.0025(5) -0.0088(5) -0.0074(7)
Cl6 0.0643(8) 0.0870(11) 0.0229(5) 0.0022(6) 0.0091(5) -0.0122(7)
C3 0.037(2) 0.043(3) 0.028(2) -0.0056(19) -0.0089(19) 0.003(2)
C4 0.065(4) 0.059(4) 0.031(3) 0.012(3) -0.020(3) -0.030(3)
C43 0.0230(18) 0.0171(17) 0.027(2) 0.0029(15) 0.0058(15) 0.0005(15)
C44 0.0212(18) 0.0190(18) 0.028(2) 0.0007(15) 0.0020(14) -0.0020(14)
C45 0.0164(16) 0.0226(19) 0.025(2) -0.0024(15) 0.0001(14) 0.0015(14)
C53 0.0191(17) 0.0169(17) 0.0217(18) -0.0055(14) 0.0019(13) -0.0012(14)
C54 0.0230(17) 0.0179(17) 0.027(2) -0.0013(15) -0.0029(15) 0.0029(14)
C55 0.0183(17) 0.0172(18) 0.029(2) 0.0025(15) 0.0003(14) 0.0013(14)
C63 0.0200(19) 0.0184(19) 0.025(2) 0.0020(14) -0.0004(17) 0.0005(13)
C64 0.0171(17) 0.025(2) 0.028(2) 0.0023(14) 0.0013(16) -0.0006(13)
C65 0.0184(18) 0.0172(17) 0.032(2) 0.0018(16) 0.0047(17) -0.0010(14)
C431 0.0219(17) 0.0220(19) 0.026(2) 0.0054(15) 0.0040(15) -0.0014(15)
C451 0.0198(17) 0.0203(18) 0.025(2) -0.0014(15) -0.0006(14) -0.0047(14)
C452 0.0226(18) 0.0243(19) 0.028(2) -0.0036(15) -0.0026(15) -0.0009(15)
C453 0.0260(19) 0.028(2) 0.030(2) 0.0020(16) -0.0052(16) 0.0030(16)
C454 0.034(2) 0.033(2) 0.024(2) -0.0036(17) -0.0035(16) -0.0003(18)
C455 0.038(2) 0.027(2) 0.029(2) -0.0029(16) -0.0003(17) 0.0014(17)
C456 0.031(2) 0.0210(18) 0.029(2) -0.0014(15) -0.0012(16) -0.0005(15)
C531 0.0218(17) 0.0210(18) 0.030(2) -0.0056(15) 0.0002(15) 0.0010(14)
C551 0.0250(19) 0.0192(18) 0.025(2) 0.0023(14) -0.0039(15) 0.0002(15)
C552 0.0265(19) 0.0270(19) 0.0245(19) 0.0050(15) -0.0017(15) -0.0005(15)
C553 0.037(2) 0.030(2) 0.028(2) 0.0051(17) 0.0027(17) -0.0008(17)
C554 0.047(3) 0.029(2) 0.0175(18) 0.0028(15) -0.0065(16) -0.0053(18)
C555 0.035(2) 0.032(2) 0.036(2) 0.0047(18) -0.0140(18) -0.0036(17)
C556 0.026(2) 0.0248(19) 0.036(2) 0.0029(16) -0.0056(16) 0.0051(15)
C631 0.0219(19) 0.026(2) 0.030(2) 0.0028(15) -0.0037(18) 0.0002(14)
C651 0.0164(17) 0.0254(19) 0.028(2) 0.0034(17) 0.0057(15) 0.0017(15)
C652 0.0259(18) 0.025(2) 0.029(2) -0.0005(15) 0.0066(15) 0.0002(15)
C653 0.035(2) 0.036(2) 0.029(2) -0.0021(18) 0.0073(17) -0.0033(18)
C654 0.030(2) 0.050(3) 0.025(2) 0.0034(19) 0.0059(17) 0.000(2)
C655 0.026(2) 0.039(2) 0.038(3) 0.012(2) 0.0074(18) 0.0005(19)
C656 0.0221(18) 0.029(2) 0.030(2) 0.0077(17) 0.0039(15) 0.0004(16)
B2 0.019(2) 0.019(2) 0.017(2) 0.0016(14) -0.0019(18) -0.0001(15)
N41 0.0176(14) 0.0181(15) 0.0206(16) 0.0005(13) 0.0021(12) -0.0002(11)
N42 0.0159(13) 0.0219(16) 0.0197(16) 0.0021(12) 0.0024(11) 0.0026(12)
N51 0.0185(13) 0.0187(15) 0.0182(15) 0.0019(12) 0.0002(12) 0.0000(11)
N52 0.0163(13) 0.0196(15) 0.0199(16) -0.0005(12) 0.0006(11) -0.0034(11)
N61 0.0189(15) 0.0176(14) 0.0199(18) 0.0035(11) 0.0042(13) 0.0029(11)
N62 0.0158(15) 0.0210(18) 0.0215(19) 0.0014(11) 0.0009(13) 0.0004(11)
F41 0.0603(18) 0.0304(14) 0.0348(14) 0.0058(11) 0.0079(13) -0.0216(12)
F42 0.0372(13) 0.0333(13) 0.0232(12) 0.0012(10) 0.0068(10) 0.0076(10)
F43 0.0309(13) 0.0518(17) 0.0342(14) 0.0186(12) 0.0023(10) 0.0098(12)
F51 0.0451(15) 0.0439(15) 0.0402(15) -0.0138(12) -0.0044(12) 0.0256(12)
F52 0.0325(13) 0.0415(15) 0.0424(15) -0.0184(12) -0.0002(11) -0.0101(11)
F53 0.0419(14) 0.0341(13) 0.0253(12) -0.0032(10) 0.0075(10) -0.0084(11)
F61 0.0186(12) 0.0455(16) 0.0428(18) 0.0043(11) -0.0070(11) -0.0026(10)
F62 0.0398(15) 0.0601(19) 0.0411(16) 0.0219(15) -0.0142(12) -0.0189(14)
F63 0.0439(16) 0.0522(18) 0.058(2) -0.0240(15) -0.0241(14) 0.0189(14)

loop_
_atom_type_symbol
_atom_type_description
_atom_type_scat_dispersion_real
_atom_type_scat_dispersion_imag
_atom_type_scat_source
C C 0.0181 0.0091 'International Tables Vol C Tables 4.2.6.8 and 6.1.1.4'
H H 0.0000 0.0000 'International Tables Vol C Tables 4.2.6.8 and 6.1.1.4'
B B 0.0090 0.0039 'International Tables Vol C Tables 4.2.6.8 and 6.1.1.4'
N N 0.0311 0.0180 'International Tables Vol C Tables 4.2.6.8 and 6.1.1.4'
Cl Cl 0.3639 0.7018 'International Tables Vol C Tables 4.2.6.8 and 6.1.1.4'
Cu Cu -1.9646 0.5888 'International Tables Vol C Tables 4.2.6.8 and 6.1.1.4'
F F 0.0727 0.0534 'International Tables Vol C Tables 4.2.6.8 and 6.1.1.4'

loop_
_geom_angle_atom_site_label_1
_geom_angle_atom_site_label_2
_geom_angle_atom_site_label_3
_geom_angle
C1 Cu1 C2 37.7(4)
C1' Cu1 C2' 37.2(4)
C1 Cu1 N22 111.5(3)
C2 Cu1 N22 148.9(3)
C1' Cu1 N22 112.0(3)
C2' Cu1 N22 127.1(4)
C1 Cu1 N12 126.2(4)
C2 Cu1 N12 111.8(3)
C1' Cu1 N12 147.5(3)
C2' Cu1 N12 110.3(3)
N22 Cu1 N12 89.58(14)
C1 Cu1 N32 135.8(4)
C2 Cu1 N32 110.8(3)
C1' Cu1 N32 112.6(3)
C2' Cu1 N32 135.4(4)
N22 Cu1 N32 90.60(13)
N12 Cu1 N32 90.17(13)
C2 C1 Cu1 71.8(5)
C2 C1 H1A 125(4)
Cu1 C1 H1A 98.7(18)
C2 C1 H1B 119(4)
Cu1 C1 H1B 100.5(18)
H1A C1 H1B 116(4)
C1 C2 Cu1 70.5(5)
C1 C2 H2A 123(4)
Cu1 C2 H2A 99.1(18)
C1 C2 H2B 126(4)
Cu1 C2 H2B 103.0(17)
H2A C2 H2B 110(4)
C2' C1' Cu1 71.9(5)
C2' C1' H1C 119(4)
Cu1 C1' H1C 97.2(18)
C2' C1' H1D 129(4)
Cu1 C1' H1D 102.7(17)
H1C C1' H1D 112(4)
C1' C2' Cu1 70.9(5)
C1' C2' H2C 127(4)
Cu1 C2' H2C 100.0(18)
C1' C2' H2D 115(4)
Cu1 C2' H2D 99.7(19)
H2C C2' H2D 118(4)
N12 C13 C14 111.6(4)
N12 C13 C131 122.2(4)
C14 C13 C131 126.2(4)
C15 C14 C13 104.2(4)
C15 C14 H14 127.9
C13 C14 H14 127.9
N11 C15 C14 107.9(4)
N11 C15 C151 124.4(4)
C14 C15 C151 127.6(4)
N22 C23 C24 111.6(4)
N22 C23 C231 122.1(4)
C24 C23 C231 126.3(4)
C25 C24 C23 104.2(4)
C25 C24 H24 127.9
C23 C24 H24 127.9
N21 C25 C24 107.9(4)
N21 C25 C251 123.0(4)
C24 C25 C251 129.1(4)
N32 C33 C34 111.8(4)
N32 C33 C331 121.6(4)
C34 C33 C331 126.5(4)
C35 C34 C33 104.7(4)
C35 C34 H34 127.7
C33 C34 H34 127.7
N31 C35 C34 108.0(4)
N31 C35 C351 123.4(4)
C34 C35 C351 128.5(4)
F12 C131 F11 107.4(3)
F12 C131 F13 105.4(4)
F11 C131 F13 106.8(3)
F12 C131 C13 113.8(3)
F11 C131 C13 110.7(4)
F13 C131 C13 112.3(3)
C152 C151 C156 118.9(4)
C152 C151 C15 123.0(4)
C156 C151 C15 118.0(4)
C151 C152 C153 120.6(4)
C151 C152 H152 119.7
C153 C152 H152 119.7
C154 C153 C152 119.0(4)
C154 C153 H153 120.5
C152 C153 H153 120.5
C155 C154 C153 121.8(4)
C155 C154 Cl1 119.2(3)
C153 C154 Cl1 119.0(3)
C154 C155 C156 118.7(4)
C154 C155 H155 120.7
C156 C155 H155 120.7
C155 C156 C151 121.0(4)
C155 C156 H156 119.5
C151 C156 H156 119.5
F23 C231 F21 107.4(3)
F23 C231 F22 105.4(4)
F21 C231 F22 106.4(4)
F23 C231 C23 113.7(4)
F21 C231 C23 111.2(4)
F22 C231 C23 112.3(3)
C252 C251 C256 118.4(4)
C252 C251 C25 121.5(4)
C256 C251 C25 120.1(4)
C253 C252 C251 120.8(4)
C253 C252 H252 119.6
C251 C252 H252 119.6
C252 C253 C254 119.1(4)
C252 C253 H253 120.4
C254 C253 H253 120.4
C255 C254 C253 122.0(4)
C255 C254 Cl2 119.6(4)
C253 C254 Cl2 118.4(4)
C254 C255 C256 118.9(4)
C254 C255 H255 120.5
C256 C255 H255 120.5
C255 C256 C251 120.6(4)
C255 C256 H256 119.7
C251 C256 H256 119.7
F31 C331 F32 107.2(4)
F31 C331 F33 107.0(4)
F32 C331 F33 105.7(5)
F31 C331 C33 112.1(4)
F32 C331 C33 112.4(4)
F33 C331 C33 112.1(4)
C356 C351 C352 118.8(4)
C356 C351 C35 120.1(4)
C352 C351 C35 121.0(4)
C353 C352 C351 120.6(4)
C353 C352 H352 119.7
C351 C352 H352 119.7
C352 C353 C354 119.4(4)
C352 C353 H353 120.3
C354 C353 H353 120.3
C353 C354 C355 121.8(4)
C353 C354 Cl3 119.1(4)
C355 C354 Cl3 119.1(4)
C354 C355 C356 118.1(4)
C354 C355 H355 120.9
C356 C355 H355 120.9
C351 C356 C355 121.2(4)
C351 C356 H356 119.4
C355 C356 H356 119.4
N31 B1 N11 109.1(3)
N31 B1 N21 110.2(3)
N11 B1 N21 107.9(4)
N31 B1 H1 110(3)
N11 B1 H1 110(2)
N21 B1 H1 110(2)
N12 N11 C15 110.2(3)
N12 N11 B1 120.5(3)
C15 N11 B1 129.2(4)
C13 N12 N11 106.1(3)
C13 N12 Cu1 139.2(3)
N11 N12 Cu1 114.7(2)
N22 N21 C25 110.2(3)
N22 N21 B1 121.2(3)
C25 N21 B1 127.8(4)
C23 N22 N21 106.2(3)
C23 N22 Cu1 138.6(3)
N21 N22 Cu1 114.5(2)
C35 N31 N32 110.0(3)
C35 N31 B1 129.2(4)
N32 N31 B1 120.7(4)
C33 N32 N31 105.5(4)
C33 N32 Cu1 140.9(3)
N31 N32 Cu1 113.6(3)
C4 Cu2 C3 38.4(2)
C4 Cu2 N42 113.20(19)
C3 Cu2 N42 150.66(18)
C4 Cu2 N52 144.5(2)
C3 Cu2 N52 111.44(18)
N42 Cu2 N52 91.00(14)
C4 Cu2 N62 115.7(2)
C3 Cu2 N62 109.26(18)
N42 Cu2 N62 88.99(13)
N52 Cu2 N62 89.06(13)
C4 C3 Cu2 70.6(3)
C4 C3 H3A 123(3)
Cu2 C3 H3A 103(3)
C4 C3 H3B 121(3)
Cu2 C3 H3B 105(3)
H3A C3 H3B 116(4)
C3 C4 Cu2 71.0(3)
C3 C4 H4A 123(4)
Cu2 C4 H4A 101(4)
C3 C4 H4B 120(3)
Cu2 C4 H4B 106(4)
H4A C4 H4B 117(4)
N42 C43 C44 112.2(4)
N42 C43 C431 121.0(4)
C44 C43 C431 126.8(4)
C45 C44 C43 104.5(3)
C45 C44 H44 127.7
C43 C44 H44 127.7
N41 C45 C44 108.1(4)
N41 C45 C451 123.2(4)
C44 C45 C451 128.7(4)
N52 C53 C54 111.8(3)
N52 C53 C531 121.3(4)
C54 C53 C531 126.9(4)
C53 C54 C55 104.9(3)
C53 C54 H54 127.5
C55 C54 H54 127.6
N51 C55 C54 107.1(4)
N51 C55 C551 123.0(4)
C54 C55 C551 129.9(4)
N62 C63 C64 112.3(4)
N62 C63 C631 120.5(4)
C64 C63 C631 127.2(4)
C65 C64 C63 104.5(4)
C65 C64 H64 127.7
C63 C64 H64 127.7
N61 C65 C64 106.7(4)
N61 C65 C651 124.6(4)
C64 C65 C651 128.7(4)
F41 C431 F42 106.9(3)
F41 C431 F43 106.6(3)
F42 C431 F43 105.7(3)
F41 C431 C43 110.6(4)
F42 C431 C43 113.2(3)
F43 C431 C43 113.4(3)
C456 C451 C452 118.7(4)
C456 C451 C45 118.5(4)
C452 C451 C45 122.9(4)
C453 C452 C451 121.0(4)
C453 C452 H452 119.5
C451 C452 H452 119.5
C452 C453 C454 119.4(4)
C452 C453 H453 120.3
C454 C453 H453 120.3
C455 C454 C453 120.4(4)
C455 C454 Cl4 120.3(3)
C453 C454 Cl4 119.3(3)
C456 C455 C454 119.8(4)
C456 C455 H455 120.1
C454 C455 H455 120.1
C455 C456 C451 120.8(4)
C455 C456 H456 119.6
C451 C456 H456 119.6
F51 C531 F52 107.4(3)
F51 C531 F53 107.0(3)
F52 C531 F53 105.9(4)
F51 C531 C53 110.5(4)
F52 C531 C53 112.6(3)
F53 C531 C53 113.0(3)
C552 C551 C556 118.5(4)
C552 C551 C55 120.7(4)
C556 C551 C55 120.8(4)
C553 C552 C551 120.9(4)
C553 C552 H552 119.6
C551 C552 H552 119.6
C552 C553 C554 119.3(4)
C552 C553 H553 120.4
C554 C553 H553 120.4
C555 C554 C553 121.0(4)
C555 C554 Cl5 120.3(3)
C553 C554 Cl5 118.7(4)
C556 C555 C554 119.8(4)
C556 C555 H555 120.1
C554 C555 H555 120.1
C555 C556 C551 120.6(4)
C555 C556 H556 119.7
C551 C556 H556 119.7
F61 C631 F62 107.4(4)
F61 C631 F63 106.4(4)
F62 C631 F63 105.8(4)
F61 C631 C63 110.6(4)
F62 C631 C63 112.8(3)
F63 C631 C63 113.3(3)
C656 C651 C652 118.3(4)
C656 C651 C65 119.6(4)
C652 C651 C65 122.0(4)
C653 C652 C651 121.4(4)
C653 C652 H652 119.3
C651 C652 H652 119.3
C652 C653 C654 118.9(4)
C652 C653 H653 120.5
C654 C653 H653 120.5
C655 C654 C653 120.3(4)
C655 C654 Cl6 120.4(4)
C653 C654 Cl6 119.3(4)
C656 C655 C654 120.4(4)
C656 C655 H655 119.8
C654 C655 H655 119.8
C655 C656 C651 120.6(4)
C655 C656 H656 119.7
C651 C656 H656 119.7
N61 B2 N51 110.5(3)
N61 B2 N41 110.3(3)
N51 B2 N41 109.2(4)
N61 B2 H2 110(3)
N51 B2 H2 107(2)
N41 B2 H2 110(2)
C45 N41 N42 110.0(3)
C45 N41 B2 130.2(4)
N42 N41 B2 119.7(3)
C43 N42 N41 105.2(3)
C43 N42 Cu2 139.1(3)
N41 N42 Cu2 115.5(2)
N52 N51 C55 110.6(3)
N52 N51 B2 119.6(3)
C55 N51 B2 129.2(4)
C53 N52 N51 105.6(3)
C53 N52 Cu2 138.7(3)
N51 N52 Cu2 115.5(2)
N62 N61 C65 111.3(4)
N62 N61 B2 119.5(3)
C65 N61 B2 129.1(4)
C63 N62 N61 105.2(4)
C63 N62 Cu2 142.0(3)
N61 N62 Cu2 112.8(3)

loop_
_geom_bond_atom_site_label_1
_geom_bond_atom_site_label_2
_geom_bond_distance
Cu1 C1 2.019(9)
Cu1 C2 2.035(9)
Cu1 C1' 2.045(9)
Cu1 C2' 2.057(9)
Cu1 N22 2.070(3)
Cu1 N12 2.094(3)
Cu1 N32 2.137(4)
Cl1 C154 1.754(4)
Cl2 C254 1.748(5)
Cl3 C354 1.741(4)
C1 C2 1.311(14)
C1 H1A 0.951(14)
C1 H1B 0.951(14)
C2 H2A 0.952(14)
C2 H2B 0.953(14)
C1' C2' 1.309(14)
C1' H1C 0.954(15)
C1' H1D 0.955(14)
C2' H2C 0.951(14)
C2' H2D 0.953(14)
C13 N12 1.328(5)
C13 C14 1.402(6)
C13 C131 1.479(6)
C14 C15 1.381(6)
C14 H14 0.9500
C15 N11 1.366(5)
C15 C151 1.479(6)
C23 N22 1.329(5)
C23 C24 1.404(6)
C23 C231 1.482(6)
C24 C25 1.381(6)
C24 H24 0.9500
C25 N21 1.368(5)
C25 C251 1.472(6)
C33 N32 1.335(6)
C33 C34 1.383(7)
C33 C331 1.491(7)
C34 C35 1.378(6)
C34 H34 0.9500
C35 N31 1.359(5)
C35 C351 1.487(6)
C131 F12 1.327(5)
C131 F11 1.329(5)
C131 F13 1.354(5)
C151 C152 1.388(6)
C151 C156 1.396(6)
C152 C153 1.390(6)
C152 H152 0.9500
C153 C154 1.379(6)
C153 H153 0.9500
C154 C155 1.379(6)
C155 C156 1.384(6)
C155 H155 0.9500
C156 H156 0.9500
C231 F23 1.328(5)
C231 F21 1.328(5)
C231 F22 1.352(5)
C251 C252 1.394(6)
C251 C256 1.407(6)
C252 C253 1.379(6)
C252 H252 0.9500
C253 C254 1.382(7)
C253 H253 0.9500
C254 C255 1.367(7)
C255 C256 1.389(6)
C255 H255 0.9500
C256 H256 0.9500
C331 F31 1.298(6)
C331 F32 1.332(6)
C331 F33 1.339(5)
C351 C356 1.385(6)
C351 C352 1.400(6)
C352 C353 1.376(6)
C352 H352 0.9500
C353 C354 1.378(6)
C353 H353 0.9500
C354 C355 1.384(7)
C355 C356 1.395(7)
C355 H355 0.9500
C356 H356 0.9500
B1 N31 1.537(6)
B1 N11 1.558(5)
B1 N21 1.561(5)
B1 H1 1.12(6)
N11 N12 1.356(5)
N21 N22 1.355(5)
N31 N32 1.363(5)
Cu2 C4 2.035(5)
Cu2 C3 2.040(5)
Cu2 N42 2.041(4)
Cu2 N52 2.061(3)
Cu2 N62 2.215(4)
Cl4 C454 1.730(4)
Cl5 C554 1.731(4)
Cl6 C654 1.727(5)
C3 C4 1.341(8)
C3 H3A 0.952(15)
C3 H3B 0.956(14)
C4 H4A 0.953(14)
C4 H4B 0.946(14)
C43 N42 1.333(5)
C43 C44 1.379(6)
C43 C431 1.500(6)
C44 C45 1.373(6)
C44 H44 0.9500
C45 N41 1.360(5)
C45 C451 1.479(6)
C53 N52 1.339(5)
C53 C54 1.380(6)
C53 C531 1.494(6)
C54 C55 1.389(6)
C54 H54 0.9500
C55 N51 1.365(5)
C55 C551 1.467(6)
C63 N62 1.334(6)
C63 C64 1.392(7)
C63 C631 1.500(7)
C64 C65 1.391(6)
C64 H64 0.9500
C65 N61 1.372(5)
C65 C651 1.458(6)
C431 F41 1.334(5)
C431 F42 1.336(5)
C431 F43 1.347(5)
C451 C456 1.398(6)
C451 C452 1.401(6)
C452 C453 1.380(6)
C452 H452 0.9500
C453 C454 1.395(6)
C453 H453 0.9500
C454 C455 1.391(6)
C455 C456 1.380(6)
C455 H455 0.9500
C456 H456 0.9500
C531 F51 1.328(5)
C531 F52 1.335(5)
C531 F53 1.345(5)
C551 C552 1.401(6)
C551 C556 1.402(6)
C552 C553 1.385(6)
C552 H552 0.9500
C553 C554 1.385(6)
C553 H553 0.9500
C554 C555 1.381(7)
C555 C556 1.381(6)
C555 H555 0.9500
C556 H556 0.9500
C631 F61 1.325(6)
C631 F62 1.328(5)
C631 F63 1.332(5)
C651 C656 1.399(6)
C651 C652 1.400(6)
C652 C653 1.383(6)
C652 H652 0.9500
C653 C654 1.396(6)
C653 H653 0.9500
C654 C655 1.383(7)
C655 C656 1.378(7)
C655 H655 0.9500
C656 H656 0.9500
B2 N61 1.540(6)
B2 N51 1.547(5)
B2 N41 1.548(5)
B2 H2 1.13(6)
N41 N42 1.363(5)
N51 N52 1.356(5)
N61 N62 1.354(5)

loop_
_geom_torsion_atom_site_label_1
_geom_torsion_atom_site_label_2
_geom_torsion_atom_site_label_3
_geom_torsion_atom_site_label_4
_geom_torsion
N12 C13 C14 C15 0.9(5)
C131 C13 C14 C15 -177.4(4)
C13 C14 C15 N11 -0.9(4)
C13 C14 C15 C151 -176.8(4)
N22 C23 C24 C25 0.5(5)
C231 C23 C24 C25 -179.2(4)
C23 C24 C25 N21 -0.6(4)
C23 C24 C25 C251 177.1(4)
N32 C33 C34 C35 0.9(5)
C331 C33 C34 C35 -177.3(4)
C33 C34 C35 N31 -0.8(4)
C33 C34 C35 C351 176.2(4)
N12 C13 C131 F12 -46.7(5)
C14 C13 C131 F12 131.4(4)
N12 C13 C131 F11 -167.8(4)
C14 C13 C131 F11 10.4(6)
N12 C13 C131 F13 72.9(5)
C14 C13 C131 F13 -108.9(5)
N11 C15 C151 C152 52.4(6)
C14 C15 C151 C152 -132.3(4)
N11 C15 C151 C156 -128.8(4)
C14 C15 C151 C156 46.4(6)
C156 C151 C152 C153 1.3(6)
C15 C151 C152 C153 -179.9(4)
C151 C152 C153 C154 -1.2(6)
C152 C153 C154 C155 0.6(7)
C152 C153 C154 Cl1 179.5(3)
C153 C154 C155 C156 -0.2(7)
Cl1 C154 C155 C156 -179.1(3)
C154 C155 C156 C151 0.4(6)
C152 C151 C156 C155 -1.0(6)
C15 C151 C156 C155 -179.8(4)
N22 C23 C231 F23 54.3(5)
C24 C23 C231 F23 -125.9(4)
N22 C23 C231 F21 175.7(4)
C24 C23 C231 F21 -4.6(6)
N22 C23 C231 F22 -65.2(5)
C24 C23 C231 F22 114.5(5)
N21 C25 C251 C252 50.3(6)
C24 C25 C251 C252 -127.0(5)
N21 C25 C251 C256 -129.9(4)
C24 C25 C251 C256 52.7(6)
C256 C251 C252 C253 2.3(6)
C25 C251 C252 C253 -178.0(4)
C251 C252 C253 C254 -0.7(7)
C252 C253 C254 C255 -1.0(7)
C252 C253 C254 Cl2 178.8(3)
C253 C254 C255 C256 1.2(7)
Cl2 C254 C255 C256 -178.7(3)
C254 C255 C256 C251 0.4(6)
C252 C251 C256 C255 -2.1(6)
C25 C251 C256 C255 178.1(4)
N32 C33 C331 F31 178.7(4)
C34 C33 C331 F31 -3.2(6)
N32 C33 C331 F32 -60.5(5)
C34 C33 C331 F32 117.6(5)
N32 C33 C331 F33 58.4(5)
C34 C33 C331 F33 -123.5(5)
N31 C35 C351 C356 -128.3(4)
C34 C35 C351 C356 55.0(6)
N31 C35 C351 C352 54.7(6)
C34 C35 C351 C352 -121.9(5)
C356 C351 C352 C353 2.6(6)
C35 C351 C352 C353 179.6(4)
C351 C352 C353 C354 -1.3(6)
C352 C353 C354 C355 -0.9(7)
C352 C353 C354 Cl3 178.9(3)
C353 C354 C355 C356 1.8(7)
Cl3 C354 C355 C356 -178.0(4)
C352 C351 C356 C355 -1.7(6)
C35 C351 C356 C355 -178.7(4)
C354 C355 C356 C351 -0.5(7)
C14 C15 N11 N12 0.7(4)
C151 C15 N11 N12 176.7(3)
C14 C15 N11 B1 -176.4(4)
C151 C15 N11 B1 -0.3(6)
N31 B1 N11 N12 -60.0(4)
N21 B1 N11 N12 59.7(5)
N31 B1 N11 C15 116.8(4)
N21 B1 N11 C15 -123.5(4)
C14 C13 N12 N11 -0.5(4)
C131 C13 N12 N11 177.9(3)
C14 C13 N12 Cu1 177.3(3)
C131 C13 N12 Cu1 -4.3(6)
C15 N11 N12 C13 -0.1(4)
B1 N11 N12 C13 177.3(3)
C15 N11 N12 Cu1 -178.5(2)
B1 N11 N12 Cu1 -1.2(4)
C24 C25 N21 N22 0.4(4)
C251 C25 N21 N22 -177.4(4)
C24 C25 N21 B1 -168.6(4)
C251 C25 N21 B1 13.6(6)
N31 B1 N21 N22 61.2(5)
N11 B1 N21 N22 -57.8(5)
N31 B1 N21 C25 -130.9(4)
N11 B1 N21 C25 110.2(4)
C24 C23 N22 N21 -0.3(4)
C231 C23 N22 N21 179.5(3)
C24 C23 N22 Cu1 169.2(3)
C231 C23 N22 Cu1 -11.0(6)
C25 N21 N22 C23 -0.1(4)
B1 N21 N22 C23 169.8(3)
C25 N21 N22 Cu1 -172.5(2)
B1 N21 N22 Cu1 -2.6(4)
C34 C35 N31 N32 0.4(4)
C351 C35 N31 N32 -176.8(3)
C34 C35 N31 B1 -175.8(3)
C351 C35 N31 B1 7.0(6)
N11 B1 N31 C35 -121.6(4)
N21 B1 N31 C35 120.2(4)
N11 B1 N31 N32 62.5(4)
N21 B1 N31 N32 -55.7(4)
C34 C33 N32 N31 -0.7(4)
C331 C33 N32 N31 177.6(3)
C34 C33 N32 Cu1 179.9(3)
C331 C33 N32 Cu1 -1.7(6)
C35 N31 N32 C33 0.1(4)
B1 N31 N32 C33 176.7(3)
C35 N31 N32 Cu1 179.7(2)
B1 N31 N32 Cu1 -3.7(4)
N42 C43 C44 C45 0.5(4)
C431 C43 C44 C45 -179.1(4)
C43 C44 C45 N41 0.2(4)
C43 C44 C45 C451 -178.0(4)
N52 C53 C54 C55 -0.9(4)
C531 C53 C54 C55 -178.2(4)
C53 C54 C55 N51 -0.1(4)
C53 C54 C55 C551 178.1(4)
N62 C63 C64 C65 0.6(4)
C631 C63 C64 C65 -178.9(4)
C63 C64 C65 N61 -0.9(4)
C63 C64 C65 C651 179.6(4)
N42 C43 C431 F41 -176.6(4)
C44 C43 C431 F41 2.9(6)
N42 C43 C431 F42 -56.7(5)
C44 C43 C431 F42 122.8(4)
N42 C43 C431 F43 63.8(5)
C44 C43 C431 F43 -116.7(5)
N41 C45 C451 C456 -128.0(4)
C44 C45 C451 C456 50.0(6)
N41 C45 C451 C452 50.6(6)
C44 C45 C451 C452 -131.4(5)
C456 C451 C452 C453 1.0(6)
C45 C451 C452 C453 -177.6(4)
C451 C452 C453 C454 -1.3(6)
C452 C453 C454 C455 1.1(6)
C452 C453 C454 Cl4 -180.0(3)
C453 C454 C455 C456 -0.6(7)
Cl4 C454 C455 C456 -179.6(3)
C454 C455 C456 C451 0.3(6)
C452 C451 C456 C455 -0.5(6)
C45 C451 C456 C455 178.1(4)
N52 C53 C531 F51 168.8(3)
C54 C53 C531 F51 -14.0(6)
N52 C53 C531 F52 -71.1(5)
C54 C53 C531 F52 106.0(5)
N52 C53 C531 F53 48.9(5)
C54 C53 C531 F53 -133.9(4)
N51 C55 C551 C552 51.3(6)
C54 C55 C551 C552 -126.6(5)
N51 C55 C551 C556 -128.4(4)
C54 C55 C551 C556 53.7(6)
C556 C551 C552 C553 1.6(6)
C55 C551 C552 C553 -178.2(4)
C551 C552 C553 C554 -0.6(6)
C552 C553 C554 C555 -0.5(7)
C552 C553 C554 Cl5 178.6(3)
C553 C554 C555 C556 0.7(7)
Cl5 C554 C555 C556 -178.4(3)
C554 C555 C556 C551 0.3(7)
C552 C551 C556 C555 -1.4(6)
C55 C551 C556 C555 178.3(4)
N62 C63 C631 F61 -177.1(3)
C64 C63 C631 F61 2.3(5)
N62 C63 C631 F62 -56.7(5)
C64 C63 C631 F62 122.7(4)
N62 C63 C631 F63 63.4(5)
C64 C63 C631 F63 -117.1(5)
N61 C65 C651 C656 -130.0(4)
C64 C65 C651 C656 49.4(6)
N61 C65 C651 C652 52.6(6)
C64 C65 C651 C652 -128.0(5)
C656 C651 C652 C653 3.3(6)
C65 C651 C652 C653 -179.3(4)
C651 C652 C653 C654 -1.8(7)
C652 C653 C654 C655 -0.8(7)
C652 C653 C654 Cl6 178.2(4)
C653 C654 C655 C656 2.1(7)
Cl6 C654 C655 C656 -177.0(3)
C654 C655 C656 C651 -0.6(7)
C652 C651 C656 C655 -2.0(6)
C65 C651 C656 C655 -179.5(4)
C44 C45 N41 N42 -0.8(4)
C451 C45 N41 N42 177.6(3)
C44 C45 N41 B2 -176.0(4)
C451 C45 N41 B2 2.3(6)
N61 B2 N41 C45 116.6(4)
N51 B2 N41 C45 -121.8(4)
N61 B2 N41 N42 -58.2(4)
N51 B2 N41 N42 63.3(4)
C44 C43 N42 N41 -0.9(4)
C431 C43 N42 N41 178.7(3)
C44 C43 N42 Cu2 -175.7(3)
C431 C43 N42 Cu2 3.9(6)
C45 N41 N42 C43 1.0(4)
B2 N41 N42 C43 176.8(3)
C45 N41 N42 Cu2 177.2(2)
B2 N41 N42 Cu2 -7.0(4)
C54 C55 N51 N52 1.1(4)
C551 C55 N51 N52 -177.3(3)
C54 C55 N51 B2 -169.6(4)
C551 C55 N51 B2 12.0(6)
N61 B2 N51 N52 66.3(4)
N41 B2 N51 N52 -55.2(5)
N61 B2 N51 C55 -123.7(4)
N41 B2 N51 C55 114.8(4)
C54 C53 N52 N51 1.5(4)
C531 C53 N52 N51 179.0(3)
C54 C53 N52 Cu2 175.1(3)
C531 C53 N52 Cu2 -7.3(6)
C55 N51 N52 C53 -1.6(4)
B2 N51 N52 C53 170.2(3)
C55 N51 N52 Cu2 -176.9(2)
B2 N51 N52 Cu2 -5.2(4)
C64 C65 N61 N62 0.9(4)
C651 C65 N61 N62 -179.5(4)
C64 C65 N61 B2 -174.7(3)
C651 C65 N61 B2 4.8(6)
N51 B2 N61 N62 -56.9(4)
N41 B2 N61 N62 63.9(4)
N51 B2 N61 C65 118.4(4)
N41 B2 N61 C65 -120.7(4)
C64 C63 N62 N61 0.0(4)
C631 C63 N62 N61 179.5(3)
C64 C63 N62 Cu2 -178.6(3)
C631 C63 N62 Cu2 1.0(6)
C65 N61 N62 C63 -0.6(4)
B2 N61 N62 C63 175.6(3)
C65 N61 N62 Cu2 178.5(2)
B2 N61 N62 Cu2 -5.4(4)
